data_1507517
loop_
_publ_author_name
'Fenster, Micha\"el D. B.'
'Patrick, Brian O.'
'Dake, Gregory R.'

_publ_section_title
;
 Construction of Azaspirocyclic Ketones through \a-Hydroxyiminium Ion or
 \a-Siloxy Epoxide Semipinacol Rearrangements
;
_journal_issue 13
_journal_name_full 'Organic Letters'
_journal_page_first 2109
_journal_paper_doi 10.1021/ol0160708
_journal_volume 3
_journal_year 2001
_chemical_formula_moiety 'C23 H37 N O5 S Si '
_chemical_formula_sum 'C23 H37 N O5 S Si'
_chemical_formula_weight 467.69
_space_group_IT_number 4
_symmetry_cell_setting monoclinic
_symmetry_Int_Tables_number 4
_symmetry_space_group_name_Hall 'P 2yb'
_symmetry_space_group_name_H-M 'P 1 21 1'
_audit_creation_date 2000-11-30
_audit_creation_method 'by teXsan v1.8'
_audit_update_record
;
?
;
_cell_angle_alpha 90
_cell_angle_beta 102.031(3)
_cell_angle_gamma 90
_cell_formula_units_Z 2
_cell_length_a 10.6837(4)
_cell_length_b 6.2994(3)
_cell_length_c 18.8641(8)
_cell_measurement_reflns_used 0
_cell_measurement_temperature 198.2
_cell_measurement_theta_max 0.0
_cell_measurement_theta_min 0.0
_cell_volume 1241.68(9)
_computing_cell_refinement 'd*TREK (MSC, 1996-1998)'
_computing_data_collection 'd*TREK (MSC, 1996-1998)'
_computing_data_reduction 'd*TREK (MSC, 1996-1998)'
_computing_publication_material 'teXsan (MSC, 1992-1997)'
_computing_structure_refinement 'teXsan (MSC, 1992-1997)'
_computing_structure_solution
;
SIR97 (Altomare, et. al. 1998)
;
_diffrn_ambient_temperature 198.2
_diffrn_detector_area_resol_mean 11.76
_diffrn_measurement_device_type 'Rigaku/ADSC CCD'
_diffrn_measurement_method 'area detector'
_diffrn_orient_matrix_UB_11 0.00000
_diffrn_orient_matrix_UB_12 0.00000
_diffrn_orient_matrix_UB_13 0.00000
_diffrn_orient_matrix_UB_21 0.00000
_diffrn_orient_matrix_UB_22 0.00000
_diffrn_orient_matrix_UB_23 0.00000
_diffrn_orient_matrix_UB_31 0.00000
_diffrn_orient_matrix_UB_32 0.00000
_diffrn_orient_matrix_UB_33 0.00000
_diffrn_radiation_detector CCD
_diffrn_radiation_monochromator graphite
_diffrn_radiation_source 'X-ray tube'
_diffrn_radiation_type 'Mo K\a'
_diffrn_radiation_wavelength 0.7107
_diffrn_reflns_av_R_equivalents 0.03663
_diffrn_reflns_av_sigmaI/netI 0.070
_diffrn_reflns_limit_h_max 15
_diffrn_reflns_limit_h_min -12
_diffrn_reflns_limit_k_max 7
_diffrn_reflns_limit_k_min -8
_diffrn_reflns_limit_l_max 22
_diffrn_reflns_limit_l_min -25
_diffrn_reflns_number 11217
_diffrn_reflns_reduction_process 'Lp corrections applied'
_diffrn_reflns_theta_max 30.06
_diffrn_reflns_theta_min 2.62
_diffrn_standards_decay_% 0.00
_diffrn_standards_interval_count 0
_diffrn_standards_number 0
_exptl_absorpt_coefficient_mu 0.211
_exptl_absorpt_correction_T_max 1.000
_exptl_absorpt_correction_T_min 0.704
_exptl_absorpt_correction_type multi-scan
_exptl_crystal_colour clear
_exptl_crystal_density_diffrn 1.251
_exptl_crystal_density_meas ?
_exptl_crystal_description platelet
_exptl_crystal_F_000 504.00
_exptl_crystal_size_max 0.50
_exptl_crystal_size_mid 0.25
_exptl_crystal_size_min 0.10
_refine_diff_density_max 0.30
_refine_diff_density_min -0.24
_refine_ls_extinction_method none
_refine_ls_goodness_of_fit_all 1.221
_refine_ls_goodness_of_fit_ref 1.221
_refine_ls_matrix_type full
_refine_ls_number_constraints 0
_refine_ls_number_parameters 283
_refine_ls_number_reflns 5231
_refine_ls_number_restraints 0
_refine_ls_R_factor_all 0.0511
_refine_ls_R_factor_gt 0.030
_refine_ls_shift/su_max 0.0010
_refine_ls_shift/su_mean 0.0520
_refine_ls_structure_factor_coef Fsqd
_refine_ls_weighting_details 'w = 1/[\s^2^(Fo^2^)]'
_refine_ls_weighting_scheme sigma
_refine_ls_wR_factor_all 0.0814
_refine_ls_wR_factor_ref 0.039
_reflns_number_gt 4698
_reflns_number_total 5231
_reflns_threshold_expression I>3.00\s(I)
_cod_data_source_file ol0160708_s2.cif
_cod_data_source_block gd001/MF-G-34-a
_cod_depositor_comments
;
The following automatic conversions were performed:

'_exptl_crystal_density_meas' value 'not measured' was changed to '?'
- the value is perceived as not measured.

Automatic conversion script
Id: cif_fix_values 3008 2015-01-20 13:52:24Z robertas 

The following automatic conversions were performed:
data name '_geom_bond_atom_site_label_D' replaced with
'_geom_hbond_atom_site_label_D' as specified in the replacement file
'/home/antanas/src/cod-tools/trunk/data/replacement-values/replacement_tags.lst'.

data
name '_geom_bond_atom_site_label_H' replaced with
'_geom_hbond_atom_site_label_H' as specified in the replacement file
'/home/antanas/src/cod-tools/trunk/data/replacement-values/replacement_tags.lst'.

data
name '_geom_contact_atom_site_label_a' replaced with
'_geom_hbond_atom_site_label_A' as specified in the replacement file
'/home/antanas/src/cod-tools/trunk/data/replacement-values/replacement_tags.lst'.

data
name '_geom_bond_distance_DH' replaced with '_geom_hbond_distance_DH'
as specified in the replacement file
'/home/antanas/src/cod-tools/trunk/data/replacement-values/replacement_tags.lst'.

data
name '_geom_contact_distance_HA' replaced with
'_geom_hbond_distance_HA' as specified in the replacement file
'/home/antanas/src/cod-tools/trunk/data/replacement-values/replacement_tags.lst'.

data
name '_geom_contact_distance_DA' replaced with
'_geom_hbond_distance_DA' as specified in the replacement file
'/home/antanas/src/cod-tools/trunk/data/replacement-values/replacement_tags.lst'.

data
name '_geom_angle_DHA' replaced with '_geom_hbond_angle_DHA' as
specified in the replacement file
'/home/antanas/src/cod-tools/trunk/data/replacement-values/replacement_tags.lst'.

data
name '_geom_contact_site_symmetry_A' replaced with
'_geom_hbond_site_symmetry_A' as specified in the replacement file
'/home/antanas/src/cod-tools/trunk/data/replacement-values/replacement_tags.lst'.

Automatic conversion script
Id: cif_correct_tags 5005 2017-03-03 11:38:54Z antanas 
;
_cod_original_cell_volume 1241.69(8)
_cod_original_sg_symbol_H-M 'P 21       '
_cod_original_formula_sum 'C23 H37 N O5 S Si '
_cod_database_code 1507517

loop_
_symmetry_equiv_pos_as_xyz
'   +x,   +y,   +z'
'   -x,1/2+y,   -z'

loop_
_atom_site_label
_atom_site_fract_x
_atom_site_fract_y
_atom_site_fract_z
_atom_site_U_iso_or_equiv
_atom_site_occupancy
_atom_site_adp_type
_atom_site_calc_flag
S(12) 1.09719(4) 1.1880 0.75385(2) 0.02235(9) 1.000 Uani d
Si(23) 0.62200(4) 0.7045(1) 0.74020(2) 0.0230(1) 1.000 Uani d
O(13) 1.2253(1) 1.2487(2) 0.78696(7) 0.0360(4) 1.000 Uani d
O(14) 1.0064(1) 1.3505(2) 0.72642(8) 0.0406(4) 1.000 Uani d
O(22) 0.7696(1) 0.7977(2) 0.75651(6) 0.0296(3) 1.000 Uani d
O(30) 0.9963(1) 0.9406(2) 0.96755(7) 0.0309(3) 1.000 Uani d
O(31) 1.1388(1) 1.2987(2) 0.92461(7) 0.0296(3) 1.000 Uani d
N(1) 1.0369(1) 1.0407(2) 0.81004(7) 0.0180(3) 1.000 Uani d
C(2) 0.9035(1) 1.0814(3) 0.81658(9) 0.0247(4) 1.000 Uani d
C(3) 0.8351(1) 0.8753(3) 0.82605(8) 0.0229(4) 1.000 Uani d
C(4) 0.9290(1) 0.7070(3) 0.86336(8) 0.0234(4) 1.000 Uani d
C(5) 1.0401(1) 0.8089(3) 0.91572(8) 0.0208(4) 1.000 Uani d
C(6) 1.1226(1) 0.9455(2) 0.87424(8) 0.0164(3) 1.000 Uani d
C(7) 1.1835(2) 1.1214(3) 0.92734(9) 0.0205(4) 1.000 Uani d
C(8) 1.2959(2) 1.0564(3) 0.9852(1) 0.0340(5) 1.000 Uani d
C(9) 1.3949(2) 0.9338(4) 0.9540(1) 0.0405(5) 1.000 Uani d
C(10) 1.3331(2) 0.7380(3) 0.9137(1) 0.0345(5) 1.000 Uani d
C(11) 1.2230(1) 0.8005(3) 0.85099(9) 0.0238(4) 1.000 Uani d
C(15) 1.1082(2) 1.0208(3) 0.68012(8) 0.0213(4) 1.000 Uani d
C(16) 1.1831(2) 1.0930(3) 0.6329(1) 0.0299(4) 1.000 Uani d
C(17) 1.1935(2) 0.9706(4) 0.5735(1) 0.0341(5) 1.000 Uani d
C(18) 1.1319(2) 0.7749(3) 0.56042(9) 0.0286(4) 1.000 Uani d
C(19) 1.0578(2) 0.7079(3) 0.60827(8) 0.0309(4) 1.000 Uani d
C(20) 1.0449(2) 0.8283(3) 0.66772(9) 0.0286(4) 1.000 Uani d
C(21) 1.1453(2) 0.6408(4) 0.4964(1) 0.0420(6) 1.000 Uani d
C(24) 0.6071(2) 0.4878(4) 0.8052(1) 0.0389(5) 1.000 Uani d
C(25) 0.5073(2) 0.9174(4) 0.7509(1) 0.0449(6) 1.000 Uani d
C(26) 0.5916(2) 0.6050(3) 0.6443(1) 0.0340(5) 1.000 Uani d
C(27) 0.6869(2) 0.4303(5) 0.6362(1) 0.0616(8) 1.000 Uani d
C(28) 0.6022(4) 0.7875(6) 0.5927(1) 0.080(1) 1.000 Uani d
C(29) 0.4572(2) 0.5099(5) 0.6249(1) 0.0562(7) 1.000 Uani d
H(2A) 0.8579 1.1533 0.7727 0.029 1.000 Uiso c
H(2B) 0.9040 1.1725 0.8588 0.029 1.000 Uiso c
H(3) 0.7719 0.9028 0.8558 0.027 1.000 Uiso c
H(4A) 0.8841 0.6100 0.8901 0.028 1.000 Uiso c
H(4B) 0.9619 0.6276 0.8265 0.028 1.000 Uiso c
H(5) 1.0940 0.6961 0.9418 0.025 1.000 Uiso c
H(8A) 1.2656 0.9665 1.0205 0.041 1.000 Uiso c
H(8B) 1.3363 1.1842 1.0094 0.041 1.000 Uiso c
H(9B) 1.4650 0.8896 0.9934 0.048 1.000 Uiso c
H(9A) 1.4287 1.0251 0.9203 0.048 1.000 Uiso c
H(10A) 1.2997 0.6470 0.9476 0.041 1.000 Uiso c
H(10B) 1.3978 0.6600 0.8942 0.041 1.000 Uiso c
H(11B) 1.1800 0.6708 0.8300 0.029 1.000 Uiso c
H(11A) 1.2589 0.8752 0.8143 0.029 1.000 Uiso c
H(16) 1.2279 1.2292 0.6415 0.036 1.000 Uiso c
H(17) 1.2451 1.0226 0.5398 0.041 1.000 Uiso c
H(19) 1.0131 0.5715 0.5998 0.037 1.000 Uiso c
H(20) 0.9916 0.7778 0.7007 0.034 1.000 Uiso c
H(21A) 1.1165 0.4960 0.5032 0.051 1.000 Uiso c
H(21B) 1.2353 0.6379 0.4923 0.051 1.000 Uiso c
H(21C) 1.0932 0.7013 0.4521 0.051 1.000 Uiso c
H(24C) 0.6234 0.5449 0.8546 0.047 1.000 Uiso c
H(24A) 0.6696 0.3760 0.8020 0.047 1.000 Uiso c
H(24B) 0.5205 0.4282 0.7931 0.047 1.000 Uiso c
H(25B) 0.4198 0.8618 0.7382 0.054 1.000 Uiso c
H(25C) 0.5163 1.0362 0.7187 0.054 1.000 Uiso c
H(25A) 0.5252 0.9665 0.8012 0.054 1.000 Uiso c
H(27C) 0.6677 0.3764 0.5864 0.074 1.000 Uiso c
H(27A) 0.6801 0.3140 0.6698 0.074 1.000 Uiso c
H(27B) 0.7740 0.4878 0.6474 0.074 1.000 Uiso c
H(28B) 0.6896 0.8442 0.6037 0.096 1.000 Uiso c
H(28C) 0.5418 0.9000 0.5985 0.096 1.000 Uiso c
H(28A) 0.5823 0.7356 0.5426 0.096 1.000 Uiso c
H(29A) 0.3948 0.6134 0.6351 0.067 1.000 Uiso c
H(29B) 0.4537 0.3815 0.6539 0.067 1.000 Uiso c
H(29C) 0.4368 0.4730 0.5733 0.067 1.000 Uiso c
H(30) 0.965(2) 0.860(4) 0.996(2) 0.051(7) 1.000 Uiso d

loop_
_atom_site_aniso_label
_atom_site_aniso_U_11
_atom_site_aniso_U_22
_atom_site_aniso_U_33
_atom_site_aniso_U_12
_atom_site_aniso_U_13
_atom_site_aniso_U_23
S(12) 0.0334(2) 0.0147(2) 0.0210(2) -0.0034(2) 0.0102(1) 0.0021(2)
Si(23) 0.0203(2) 0.0253(2) 0.0226(2) -0.0022(2) 0.0029(1) -0.0016(2)
O(13) 0.0416(7) 0.0389(8) 0.0310(7) -0.0211(6) 0.0157(6) -0.0094(5)
O(14) 0.0644(9) 0.0224(7) 0.0399(8) 0.0135(7) 0.0225(7) 0.0147(6)
O(22) 0.0228(5) 0.0440(8) 0.0211(6) -0.0081(5) 0.0023(4) -0.0049(5)
O(30) 0.0408(7) 0.0347(7) 0.0222(6) -0.0127(6) 0.0182(5) -0.0041(5)
O(31) 0.0393(7) 0.0185(7) 0.0341(7) -0.0019(5) 0.0148(5) -0.0091(5)
N(1) 0.0195(6) 0.0175(6) 0.0174(6) 0.0004(5) 0.0048(5) 0.0045(5)
C(2) 0.0206(7) 0.0232(9) 0.0303(9) 0.0040(6) 0.0055(6) 0.0031(6)
C(3) 0.0191(7) 0.0294(9) 0.0205(8) -0.0030(6) 0.0048(6) -0.0041(6)
C(4) 0.0258(6) 0.0203(8) 0.0240(7) -0.0085(7) 0.0052(6) -0.0004(7)
C(5) 0.0268(7) 0.0172(8) 0.0185(7) -0.0035(6) 0.0047(6) 0.0026(6)
C(6) 0.0193(6) 0.0143(7) 0.0156(7) 0.0002(6) 0.0034(5) 0.0005(5)
C(7) 0.0258(7) 0.0193(8) 0.0189(7) -0.0039(6) 0.0104(6) -0.0040(5)
C(8) 0.0323(9) 0.039(1) 0.0266(9) -0.0056(8) -0.0040(7) -0.0082(7)
C(9) 0.0240(8) 0.045(1) 0.047(1) 0.0024(8) -0.0041(8) -0.0085(9)
C(10) 0.0261(8) 0.032(1) 0.042(1) 0.0104(7) -0.0011(7) -0.0016(7)
C(11) 0.0230(7) 0.0213(8) 0.0269(8) 0.0042(7) 0.0043(6) -0.0057(6)
C(15) 0.0248(7) 0.0223(8) 0.0167(7) -0.0001(6) 0.0040(6) 0.0029(6)
C(16) 0.0306(8) 0.0313(9) 0.0302(9) -0.0108(7) 0.0119(7) -0.0010(7)
C(17) 0.0332(9) 0.044(1) 0.0288(9) -0.0103(8) 0.0150(7) -0.0043(8)
C(18) 0.0282(8) 0.036(1) 0.0207(8) 0.0018(7) 0.0028(6) -0.0019(7)
C(19) 0.0444(9) 0.0256(9) 0.0222(8) -0.0088(9) 0.0061(7) -0.0021(8)
C(20) 0.0433(9) 0.0247(9) 0.0202(8) -0.0083(8) 0.0121(7) 0.0024(6)
C(21) 0.045(1) 0.053(1) 0.029(1) -0.0059(9) 0.0102(8) -0.0138(8)
C(24) 0.040(1) 0.045(1) 0.031(1) -0.0081(9) 0.0049(8) 0.0066(9)
C(25) 0.037(1) 0.040(1) 0.060(1) 0.0053(9) 0.014(1) -0.008(1)
C(26) 0.0363(9) 0.040(1) 0.0227(9) -0.0007(8) -0.0009(7) -0.0027(7)
C(27) 0.053(1) 0.081(2) 0.049(1) 0.014(1) 0.006(1) -0.030(1)
C(28) 0.128(3) 0.083(2) 0.028(1) -0.018(2) 0.010(1) 0.012(1)
C(29) 0.042(1) 0.067(2) 0.050(1) -0.008(1) -0.012(1) -0.021(1)

loop_
_atom_type_symbol
_atom_type_oxidation_number
_atom_type_number_in_cell
_atom_type_scat_dispersion_real
_atom_type_scat_dispersion_imag
_atom_type_scat_source
C 0 46 0.002 0.002
;International Tables for Crystallography
(1992, Vol. C, Tables 4.2.6.8 and 6.1.1.1)
;
H 0 74 0.000 0.000
;International Tables for Crystallography
(1992, Vol. C, Table 6.1.1.2)
;
N 0 2 0.004 0.003
;International Tables for Crystallography
(1992, Vol. C, Tables 4.2.6.8 and 6.1.1.1)
;
O 0 10 0.008 0.006
;International Tables for Crystallography
(1992, Vol. C, Tables 4.2.6.8 and 6.1.1.1)
;
S 0 2 0.110 0.124
;International Tables for Crystallography
(1992, Vol. C, Tables 4.2.6.8 and 6.1.1.1)
;
Si 0 2 0.072 0.071
;International Tables for Crystallography
(1992, Vol. C, Tables 4.2.6.8 and 6.1.1.1)
;

loop_
_geom_angle_atom_site_label_1
_geom_angle_atom_site_label_2
_geom_angle_atom_site_label_3
_geom_angle
_geom_angle_publ_flag
O(13) S(12) O(14) 118.72(9) yes
O(13) S(12) N(1) 109.75(7) yes
O(13) S(12) C(15) 106.72(7) yes
O(14) S(12) N(1) 108.10(7) yes
O(14) S(12) C(15) 107.04(8) yes
N(1) S(12) C(15) 105.74(7) yes
O(22) Si(23) C(24) 110.31(8) yes
O(22) Si(23) C(25) 110.48(9) yes
O(22) Si(23) C(26) 105.37(7) yes
C(24) Si(23) C(25) 108.0(1) yes
C(24) Si(23) C(26) 111.6(1) yes
C(25) Si(23) C(26) 111.1(1) yes
Si(23) O(22) C(3) 123.74(9) yes
C(5) O(30) H(30) 108(2) no
S(12) N(1) C(2) 118.2(1) yes
S(12) N(1) C(6) 119.8(1) yes
C(2) N(1) C(6) 116.3(1) yes
N(1) C(2) C(3) 111.0(1) yes
N(1) C(2) H(2A) 109.2 no
N(1) C(2) H(2B) 109.1 no
C(3) C(2) H(2A) 109.1 no
C(3) C(2) H(2B) 109.0 no
H(2A) C(2) H(2B) 109.4 no
O(22) C(3) C(2) 109.8(1) yes
O(22) C(3) C(4) 109.4(1) yes
O(22) C(3) H(3) 108.7 no
C(2) C(3) C(4) 111.2(1) yes
C(2) C(3) H(3) 108.9 no
C(4) C(3) H(3) 108.9 no
C(3) C(4) C(5) 110.8(1) yes
C(3) C(4) H(4A) 109.0 no
C(3) C(4) H(4B) 109.1 no
C(5) C(4) H(4A) 109.2 no
C(5) C(4) H(4B) 109.2 no
H(4A) C(4) H(4B) 109.5 no
O(30) C(5) C(4) 111.5(1) yes
O(30) C(5) C(6) 108.9(1) yes
O(30) C(5) H(5) 108.6 no
C(4) C(5) C(6) 110.8(1) yes
C(4) C(5) H(5) 108.5 no
C(6) C(5) H(5) 108.6 no
N(1) C(6) C(5) 108.4(1) yes
N(1) C(6) C(7) 110.1(1) yes
N(1) C(6) C(11) 110.8(1) yes
C(5) C(6) C(7) 106.1(1) yes
C(5) C(6) C(11) 108.5(1) yes
C(7) C(6) C(11) 112.7(1) yes
O(31) C(7) C(6) 121.7(2) yes
O(31) C(7) C(8) 122.0(2) yes
C(6) C(7) C(8) 116.2(1) yes
C(7) C(8) C(9) 111.9(2) yes
C(7) C(8) H(8A) 108.9 no
C(7) C(8) H(8B) 108.9 no
C(9) C(8) H(8A) 108.9 no
C(9) C(8) H(8B) 108.9 no
H(8A) C(8) H(8B) 109.4 no
C(8) C(9) C(10) 109.8(1) yes
C(8) C(9) H(9B) 109.5 no
C(8) C(9) H(9A) 109.4 no
C(10) C(9) H(9B) 109.4 no
C(10) C(9) H(9A) 109.3 no
H(9B) C(9) H(9A) 109.5 no
C(9) C(10) C(11) 111.1(2) yes
C(9) C(10) H(10A) 109.0 no
C(9) C(10) H(10B) 109.0 no
C(11) C(10) H(10A) 109.2 no
C(11) C(10) H(10B) 109.1 no
H(10A) C(10) H(10B) 109.5 no
C(6) C(11) C(10) 113.6(1) yes
C(6) C(11) H(11B) 108.4 no
C(6) C(11) H(11A) 108.4 no
C(10) C(11) H(11B) 108.5 no
C(10) C(11) H(11A) 108.5 no
H(11B) C(11) H(11A) 109.5 no
S(12) C(15) C(16) 116.8(1) yes
S(12) C(15) C(20) 123.0(1) yes
C(16) C(15) C(20) 120.3(2) yes
C(15) C(16) C(17) 119.3(2) yes
C(15) C(16) H(16) 120.3 no
C(17) C(16) H(16) 120.3 no
C(16) C(17) C(18) 121.4(2) yes
C(16) C(17) H(17) 119.3 no
C(18) C(17) H(17) 119.3 no
C(17) C(18) C(19) 117.8(2) yes
C(17) C(18) C(21) 121.2(2) yes
C(19) C(18) C(21) 121.0(2) yes
C(18) C(19) C(20) 121.9(2) yes
C(18) C(19) H(19) 119.1 no
C(20) C(19) H(19) 119.1 no
C(15) C(20) C(19) 119.3(1) yes
C(15) C(20) H(20) 120.4 no
C(19) C(20) H(20) 120.3 no
C(18) C(21) H(21A) 109.5 no
C(18) C(21) H(21B) 109.4 no
C(18) C(21) H(21C) 109.5 no
H(21A) C(21) H(21B) 109.4 no
H(21A) C(21) H(21C) 109.6 no
H(21B) C(21) H(21C) 109.4 no
Si(23) C(24) H(24C) 109.5 no
Si(23) C(24) H(24A) 109.5 no
Si(23) C(24) H(24B) 109.5 no
H(24C) C(24) H(24A) 109.4 no
H(24C) C(24) H(24B) 109.5 no
H(24A) C(24) H(24B) 109.4 no
Si(23) C(25) H(25B) 109.5 no
Si(23) C(25) H(25C) 109.5 no
Si(23) C(25) H(25A) 109.5 no
H(25B) C(25) H(25C) 109.5 no
H(25B) C(25) H(25A) 109.5 no
H(25C) C(25) H(25A) 109.5 no
Si(23) C(26) C(27) 110.6(1) yes
Si(23) C(26) C(28) 110.0(2) yes
Si(23) C(26) C(29) 109.1(1) yes
C(27) C(26) C(28) 109.8(2) yes
C(27) C(26) C(29) 107.8(2) yes
C(28) C(26) C(29) 109.5(2) yes
C(26) C(27) H(27C) 109.6 no
C(26) C(27) H(27A) 109.4 no
C(26) C(27) H(27B) 109.6 no
H(27C) C(27) H(27A) 109.4 no
H(27C) C(27) H(27B) 109.6 no
H(27A) C(27) H(27B) 109.3 no
C(26) C(28) H(28B) 109.5 no
C(26) C(28) H(28C) 109.6 no
C(26) C(28) H(28A) 109.5 no
H(28B) C(28) H(28C) 109.4 no
H(28B) C(28) H(28A) 109.4 no
H(28C) C(28) H(28A) 109.5 no
C(26) C(29) H(29A) 109.6 no
C(26) C(29) H(29B) 109.5 no
C(26) C(29) H(29C) 109.5 no
H(29A) C(29) H(29B) 109.5 no
H(29A) C(29) H(29C) 109.5 no
H(29B) C(29) H(29C) 109.4 no

loop_
_geom_bond_atom_site_label_1
_geom_bond_atom_site_label_2
_geom_bond_distance
_geom_bond_publ_flag
S(12) O(13) 1.433(1) yes
S(12) O(14) 1.431(1) yes
S(12) N(1) 1.638(1) yes
S(12) C(15) 1.768(2) yes
Si(23) O(22) 1.650(1) yes
Si(23) C(24) 1.864(2) yes
Si(23) C(25) 1.856(2) yes
Si(23) C(26) 1.878(2) yes
O(22) C(3) 1.438(2) yes
O(30) C(5) 1.433(2) yes
O(30) H(30) 0.86(3) no
O(31) C(7) 1.212(2) yes
N(1) C(2) 1.477(2) yes
N(1) C(6) 1.484(2) yes
C(2) C(3) 1.518(2) yes
C(2) H(2A) 0.98 no
C(2) H(2B) 0.98 no
C(3) C(4) 1.527(2) yes
C(3) H(3) 0.98 no
C(4) C(5) 1.519(2) yes
C(4) H(4A) 0.98 no
C(4) H(4B) 0.98 no
C(5) C(6) 1.555(2) yes
C(5) H(5) 0.98 no
C(6) C(7) 1.543(2) yes
C(6) C(11) 1.540(2) yes
C(7) C(8) 1.501(2) yes
C(8) C(9) 1.523(3) yes
C(8) H(8A) 0.98 no
C(8) H(8B) 0.98 no
C(9) C(10) 1.526(3) yes
C(9) H(9B) 0.98 no
C(9) H(9A) 0.98 no
C(10) C(11) 1.535(2) yes
C(10) H(10A) 0.98 no
C(10) H(10B) 0.98 no
C(11) H(11B) 0.98 no
C(11) H(11A) 0.98 no
C(15) C(16) 1.393(2) yes
C(15) C(20) 1.384(2) yes
C(16) C(17) 1.383(3) yes
C(16) H(16) 0.98 no
C(17) C(18) 1.395(3) yes
C(17) H(17) 0.98 no
C(18) C(19) 1.385(2) yes
C(18) C(21) 1.505(2) yes
C(19) C(20) 1.385(2) yes
C(19) H(19) 0.98 no
C(20) H(20) 0.98 no
C(21) H(21A) 0.98 no
C(21) H(21B) 0.98 no
C(21) H(21C) 0.98 no
C(24) H(24C) 0.98 no
C(24) H(24A) 0.98 no
C(24) H(24B) 0.98 no
C(25) H(25B) 0.98 no
C(25) H(25C) 0.98 no
C(25) H(25A) 0.98 no
C(26) C(27) 1.528(3) yes
C(26) C(28) 1.526(4) yes
C(26) C(29) 1.528(3) yes
C(27) H(27C) 0.98 no
C(27) H(27A) 0.98 no
C(27) H(27B) 0.98 no
C(28) H(28B) 0.98 no
C(28) H(28C) 0.98 no
C(28) H(28A) 0.98 no
C(29) H(29A) 0.98 no
C(29) H(29B) 0.98 no
C(29) H(29C) 0.98 no

loop_
_geom_contact_atom_site_label_1
_geom_contact_atom_site_label_2
_geom_contact_distance
_geom_contact_site_symmetry_2
_geom_contact_publ_flag
O(14) C(20) 3.263(2) 1_565 no
O(14) C(19) 3.293(2) 1_565 no
O(14) C(27) 3.518(3) 1_565 no
O(30) O(31) 2.872(2) 2_747 no
O(30) C(5) 3.277(2) 2_757 no
O(30) O(30) 3.3743(9) 2_757 no
O(30) O(30) 3.3743(9) 2_747 no
O(30) C(4) 3.545(2) 2_757 no
O(31) C(5) 3.376(2) 1_565 no
O(31) C(4) 3.449(2) 1_565 no
O(31) C(10) 3.491(2) 1_565 no

loop_
_geom_hbond_atom_site_label_D
_geom_hbond_atom_site_label_H
_geom_hbond_atom_site_label_A
_geom_hbond_distance_DH
_geom_hbond_distance_HA
_geom_hbond_distance_DA
_geom_hbond_angle_DHA
_geom_hbond_site_symmetry_A
O(30) H(30) O(31) 0.86 2.08 2.872(2) 153.8 2_747

loop_
_geom_torsion_atom_site_label_1
_geom_torsion_atom_site_label_2
_geom_torsion_atom_site_label_3
_geom_torsion_atom_site_label_4
_geom_torsion
_geom_torsion_publ_flag
S(12) N(1) C(2) C(3) 142.7(1) no
S(12) N(1) C(6) C(5) -178.0(1) no
S(12) N(1) C(6) C(7) 66.3(1) no
S(12) N(1) C(6) C(11) -59.1(1) no
S(12) C(15) C(16) C(17) -178.9(2) no
S(12) C(15) C(20) C(19) 179.4(1) no
Si(23) O(22) C(3) C(2) -135.6(1) no
Si(23) O(22) C(3) C(4) 102.1(1) no
O(13) S(12) N(1) C(2) 137.1(1) no
O(13) S(12) N(1) C(6) -15.4(1) no
O(13) S(12) C(15) C(16) -48.9(2) no
O(13) S(12) C(15) C(20) 132.2(1) no
O(14) S(12) N(1) C(2) 6.2(1) no
O(14) S(12) N(1) C(6) -146.3(1) no
O(14) S(12) C(15) C(16) 79.2(2) no
O(14) S(12) C(15) C(20) -99.7(2) no
O(22) Si(23) C(26) C(27) 60.2(2) no
O(22) Si(23) C(26) C(28) -61.3(2) no
O(22) Si(23) C(26) C(29) 178.6(2) no
O(22) C(3) C(2) N(1) -92.5(2) no
O(22) C(3) C(4) C(5) 152.9(1) no
O(30) C(5) C(4) C(3) 55.4(2) no
O(30) C(5) C(6) N(1) -89.2(1) no
O(30) C(5) C(6) C(7) 29.1(2) no
O(30) C(5) C(6) C(11) 150.4(1) no
O(31) C(7) C(6) N(1) 18.2(2) no
O(31) C(7) C(6) C(5) -98.9(2) no
O(31) C(7) C(6) C(11) 142.5(1) no
O(31) C(7) C(8) C(9) -134.6(2) no
N(1) S(12) C(15) C(16) -165.8(1) no
N(1) S(12) C(15) C(20) 15.4(2) no
N(1) C(2) C(3) C(4) 28.7(2) no
N(1) C(6) C(5) C(4) 33.8(2) no
N(1) C(6) C(7) C(8) -165.4(1) no
N(1) C(6) C(11) C(10) 166.6(1) no
C(2) N(1) S(12) C(15) -108.1(1) no
C(2) N(1) C(6) C(5) 28.9(2) no
C(2) N(1) C(6) C(7) -86.7(1) no
C(2) N(1) C(6) C(11) 147.9(1) no
C(2) C(3) C(4) C(5) 31.4(2) no
C(3) O(22) Si(23) C(24) -54.6(2) no
C(3) O(22) Si(23) C(25) 64.8(2) no
C(3) O(22) Si(23) C(26) -175.2(1) no
C(3) C(2) N(1) C(6) -63.8(2) no
C(3) C(4) C(5) C(6) -66.0(2) no
C(4) C(5) C(6) C(7) 152.0(1) no
C(4) C(5) C(6) C(11) -86.6(2) no
C(5) C(6) C(7) C(8) 77.5(2) no
C(5) C(6) C(11) C(10) -74.5(2) no
C(6) N(1) S(12) C(15) 99.3(1) no
C(6) C(7) C(8) C(9) 49.0(2) no
C(6) C(11) C(10) C(9) -53.4(2) no
C(7) C(6) C(11) C(10) 42.7(2) no
C(7) C(8) C(9) C(10) -57.7(2) no
C(8) C(7) C(6) C(11) -41.1(2) no
C(8) C(9) C(10) C(11) 60.1(2) no
C(15) C(16) C(17) C(18) -0.8(3) no
C(15) C(20) C(19) C(18) -0.3(3) no
C(16) C(15) C(20) C(19) 0.6(3) no
C(16) C(17) C(18) C(19) 1.1(3) no
C(16) C(17) C(18) C(21) -179.0(2) no
C(17) C(16) C(15) C(20) 0.0(3) no
C(17) C(18) C(19) C(20) -0.5(3) no
C(20) C(19) C(18) C(21) 179.6(2) no
C(24) Si(23) C(26) C(27) -59.6(2) no
C(24) Si(23) C(26) C(28) 179.0(2) no
C(24) Si(23) C(26) C(29) 58.8(2) no
C(25) Si(23) C(26) C(27) 179.8(2) no
C(25) Si(23) C(26) C(28) 58.4(2) no
C(25) Si(23) C(26) C(29) -61.8(2) no

loop_
_cod_related_entry_id
_cod_related_entry_database
_cod_related_entry_code
1 ChemSpider 9423383
